data_1555003
loop_
_publ_author_name
'Davies, Stephen G.'
'Fletcher, Ai M.'
'Frost, Aileen B.'
'Roberts, Paul M.'
'Thomson, James E.'

_publ_section_title
;
 Asymmetric Synthesis of Substituted anti-\b-Fluorophenylalanines.
;
_journal_issue 9
_journal_name_full 'Organic letters'
_journal_page_first 2254
_journal_page_last 2257
_journal_paper_doi 10.1021/acs.orglett.5b00880
_journal_volume 17
_journal_year 2015
_chemical_formula_moiety 'C27 H30 F1 N1 O2'
_chemical_formula_sum 'C27 H30 F N O2'
_chemical_formula_weight 419.54
_space_group_IT_number 2
_space_group_name_Hall '-P 1'
_space_group_name_H-M_alt 'P -1'
_symmetry_cell_setting triclinic
_symmetry_space_group_name_Hall '-P 1'
_symmetry_space_group_name_H-M 'P -1'
_atom_sites_solution_hydrogens difmap
_atom_sites_solution_primary direct
_cell_angle_alpha 92.724(4)
_cell_angle_beta 104.673(4)
_cell_angle_gamma 110.000(4)
_cell_formula_units_Z 2
_cell_length_a 9.3088(4)
_cell_length_b 9.5092(4)
_cell_length_c 14.5742(7)
_cell_measurement_reflns_used 0
_cell_measurement_temperature 150
_cell_measurement_theta_max 0
_cell_measurement_theta_min 0
_cell_volume 1159.92(10)
_computing_cell_refinement 'CrysAlis, (Oxford Diffraction, 2002)'
_computing_data_collection 'SuperNova, (Oxford Diffraction, 2010)'
_computing_data_reduction 'XRED (Stoe & Cie 1996)'
_computing_molecular_graphics 'CAMERON (Watkin et al., 1996)'
_computing_publication_material 'CRYSTALS (Betteridge et al., 2003)'
_computing_structure_refinement 'CRYSTALS (Betteridge et al., 2003)'
_computing_structure_solution 'SIR92 (Altomare et al., 1994)'
_diffrn_ambient_temperature 150
_diffrn_measured_fraction_theta_full 0.995
_diffrn_measured_fraction_theta_max 0.980
_diffrn_measurement_device Area
_diffrn_measurement_device_type 'Oxford Diffraction SuperNova'
_diffrn_measurement_method \w/2\q
_diffrn_radiation_monochromator graphite
_diffrn_radiation_type 'Cu K\a'
_diffrn_radiation_wavelength 1.54184
_diffrn_reflns_av_R_equivalents 0.027
_diffrn_reflns_limit_h_max 7
_diffrn_reflns_limit_h_min -11
_diffrn_reflns_limit_k_max 11
_diffrn_reflns_limit_k_min -11
_diffrn_reflns_limit_l_max 18
_diffrn_reflns_limit_l_min -17
_diffrn_reflns_number 10015
_diffrn_reflns_theta_full 72.256
_diffrn_reflns_theta_max 76.059
_diffrn_reflns_theta_min 3.169
_diffrn_standards_number 0
_exptl_absorpt_coefficient_mu 0.642
_exptl_absorpt_correction_type none
_exptl_crystal_colour colourless
_exptl_crystal_density_diffrn 1.201
_exptl_crystal_density_method 'not measured'
_exptl_crystal_description plate
_exptl_crystal_F_000 448
_exptl_crystal_size_max 0.260
_exptl_crystal_size_mid 0.230
_exptl_crystal_size_min 0.080
_refine_diff_density_max 0.30
_refine_diff_density_min -0.25
_refine_ls_extinction_method None
_refine_ls_goodness_of_fit_ref 0.9873
_refine_ls_hydrogen_treatment constr
_refine_ls_matrix_type full
_refine_ls_number_parameters 280
_refine_ls_number_reflns 4735
_refine_ls_number_restraints 0
_refine_ls_R_factor_all 0.0486
_refine_ls_R_factor_gt 0.0438
_refine_ls_shift/su_max 0.0004778
_refine_ls_shift/su_mean 0.0000407
_refine_ls_structure_factor_coef Fsqd
_refine_ls_weighting_details
;
 Method= Modified Sheldrick 
 w=1/[\s^2^(F^2^) + ( 0.07P)^2^ + 0.28P] 
 ,where P=(max(Fo^2^,0) + 2Fc^2^)/3 
;
_refine_ls_weighting_scheme calc
_refine_ls_wR_factor_all 0.1201
_refine_ls_wR_factor_gt 0.1143
_refine_ls_wR_factor_ref 0.1200
_reflns_limit_h_max 11
_reflns_limit_h_min -11
_reflns_limit_k_max 11
_reflns_limit_k_min -11
_reflns_limit_l_max 18
_reflns_limit_l_min 0
_reflns_number_gt 4176
_reflns_number_total 4753
_reflns_threshold_expression I>2.0\s(I)
_oxford_diffrn_Wilson_B_factor 2.87
_oxford_diffrn_Wilson_scale 0.01
_oxford_refine_ls_r_factor_ref 0.0486
_oxford_refine_ls_scale 8.9(3)
_oxford_reflns_number_all 4736
_oxford_reflns_threshold_expression_ref I>-3.0\s(I)
_cod_data_source_file ol5b00880_si_002.cif
_cod_data_source_block 6
_cod_original_formula_sum 'C27 H30 F1 N1 O2'
_cod_database_code 1555003

loop_
_symmetry_equiv_pos_as_xyz
x,y,z
-x,-y,-z

loop_
_atom_site_label
_atom_site_type_symbol
_atom_site_fract_x
_atom_site_fract_y
_atom_site_fract_z
_atom_site_U_iso_or_equiv
_atom_site_occupancy
_atom_site_adp_type
_atom_site_refinement_flags_posn
F1 F 0.76750(10) 0.83347(9) 0.45069(5) 0.0374 1.0000 Uani .
C2 C 0.84092(14) 0.90267(14) 0.38265(8) 0.0275 1.0000 Uani .
C3 C 0.82980(14) 0.78254(13) 0.30736(8) 0.0275 1.0000 Uani .
C4 C 0.68803(16) 0.66016(15) 0.26780(10) 0.0361 1.0000 Uani .
C5 C 0.67959(19) 0.54841(16) 0.19914(11) 0.0440 1.0000 Uani .
C6 C 0.8121(2) 0.55925(17) 0.16973(11) 0.0448 1.0000 Uani .
C7 C 0.95361(19) 0.68148(17) 0.20824(11) 0.0425 1.0000 Uani .
C8 C 0.96234(16) 0.79257(15) 0.27739(10) 0.0339 1.0000 Uani .
C9 C 0.75328(14) 1.00613(13) 0.34218(8) 0.0255 1.0000 Uani .
N10 N 0.81891(11) 1.08304(11) 0.26868(7) 0.0257 1.0000 Uani .
C11 C 0.70590(14) 1.13422(13) 0.20182(9) 0.0286 1.0000 Uani .
C12 C 0.55640(14) 1.00450(14) 0.14673(8) 0.0277 1.0000 Uani .
C13 C 0.40701(16) 1.00552(16) 0.14556(10) 0.0351 1.0000 Uani .
C14 C 0.26900(16) 0.88817(17) 0.09173(11) 0.0406 1.0000 Uani .
C15 C 0.27845(17) 0.76837(16) 0.03914(10) 0.0394 1.0000 Uani .
C16 C 0.42691(17) 0.76578(16) 0.04076(10) 0.0377 1.0000 Uani .
C17 C 0.56507(15) 0.88298(15) 0.09388(9) 0.0323 1.0000 Uani .
C18 C 0.97395(14) 1.20770(14) 0.30794(9) 0.0319 1.0000 Uani .
C19 C 1.05885(14) 1.25646(14) 0.23272(9) 0.0309 1.0000 Uani .
C20 C 1.05351(16) 1.15393(16) 0.15935(10) 0.0367 1.0000 Uani .
C21 C 1.13376(17) 1.20335(18) 0.09168(11) 0.0426 1.0000 Uani .
C22 C 1.22189(18) 1.3558(2) 0.09717(12) 0.0472 1.0000 Uani .
C23 C 1.22948(19) 1.45818(18) 0.17058(13) 0.0501 1.0000 Uani .
C24 C 1.14810(17) 1.40913(16) 0.23744(11) 0.0399 1.0000 Uani .
C25 C 0.76052(14) 1.11922(14) 0.42366(8) 0.0277 1.0000 Uani .
O26 O 0.63437(10) 1.16167(10) 0.39846(6) 0.0300 1.0000 Uani .
C27 C 0.62112(15) 1.28350(15) 0.45985(10) 0.0326 1.0000 Uani .
C28 C 0.60979(18) 1.23487(17) 0.55637(11) 0.0408 1.0000 Uani .
C29 C 0.76068(19) 1.43024(16) 0.46898(12) 0.0436 1.0000 Uani .
C30 C 0.46523(19) 1.2936(2) 0.40172(12) 0.0498 1.0000 Uani .
O31 O 0.86812(12) 1.16754(12) 0.49654(7) 0.0394 1.0000 Uani .
H21 H 0.9567 0.9640 0.4191 0.0328 1.0000 Uiso R
H41 H 0.5946 0.6527 0.2895 0.0446 1.0000 Uiso R
H51 H 0.5793 0.4638 0.1706 0.0547 1.0000 Uiso R
H61 H 0.8045 0.4815 0.1210 0.0548 1.0000 Uiso R
H71 H 1.0462 0.6904 0.1872 0.0529 1.0000 Uiso R
H81 H 1.0629 0.8767 0.3060 0.0425 1.0000 Uiso R
H91 H 0.6376 0.9411 0.3094 0.0299 1.0000 Uiso R
H111 H 0.6787 1.2091 0.2397 0.0354 1.0000 Uiso R
H112 H 0.7618 1.1835 0.1543 0.0351 1.0000 Uiso R
H131 H 0.4017 1.0870 0.1842 0.0432 1.0000 Uiso R
H141 H 0.1628 0.8898 0.0915 0.0484 1.0000 Uiso R
H151 H 0.1831 0.6867 0.0005 0.0483 1.0000 Uiso R
H161 H 0.4340 0.6833 0.0041 0.0485 1.0000 Uiso R
H171 H 0.6700 0.8818 0.0949 0.0400 1.0000 Uiso R
H181 H 0.9588 1.2971 0.3383 0.0409 1.0000 Uiso R
H182 H 1.0410 1.1712 0.3581 0.0399 1.0000 Uiso R
H201 H 0.9883 1.0487 0.1545 0.0453 1.0000 Uiso R
H211 H 1.1264 1.1317 0.0391 0.0529 1.0000 Uiso R
H221 H 1.2773 1.3899 0.0497 0.0570 1.0000 Uiso R
H231 H 1.2952 1.5642 0.1762 0.0596 1.0000 Uiso R
H241 H 1.1495 1.4811 0.2885 0.0507 1.0000 Uiso R
H281 H 0.5822 1.3094 0.5903 0.0612 1.0000 Uiso R
H282 H 0.7145 1.2347 0.5937 0.0603 1.0000 Uiso R
H283 H 0.5215 1.1344 0.5466 0.0614 1.0000 Uiso R
H292 H 0.7386 1.5101 0.5003 0.0694 1.0000 Uiso R
H291 H 0.8598 1.4228 0.5085 0.0685 1.0000 Uiso R
H293 H 0.7701 1.4514 0.4035 0.0690 1.0000 Uiso R
H302 H 0.4468 1.3712 0.4368 0.0754 1.0000 Uiso R
H301 H 0.4753 1.3216 0.3395 0.0748 1.0000 Uiso R
H303 H 0.3776 1.1977 0.3948 0.0747 1.0000 Uiso R

loop_
_atom_site_aniso_label
_atom_site_aniso_U_11
_atom_site_aniso_U_22
_atom_site_aniso_U_33
_atom_site_aniso_U_23
_atom_site_aniso_U_13
_atom_site_aniso_U_12
F1 0.0504(5) 0.0445(4) 0.0321(4) 0.0159(3) 0.0197(3) 0.0285(4)
C2 0.0319(6) 0.0313(6) 0.0244(5) 0.0055(5) 0.0087(5) 0.0172(5)
C3 0.0334(6) 0.0266(6) 0.0264(6) 0.0066(4) 0.0070(5) 0.0166(5)
C4 0.0364(7) 0.0315(6) 0.0411(7) 0.0045(5) 0.0094(6) 0.0146(5)
C5 0.0475(8) 0.0304(7) 0.0466(8) -0.0031(6) 0.0031(7) 0.0136(6)
C6 0.0625(9) 0.0360(7) 0.0375(7) -0.0037(6) 0.0092(7) 0.0248(7)
C7 0.0523(8) 0.0431(8) 0.0425(8) 0.0041(6) 0.0213(7) 0.0250(7)
C8 0.0372(7) 0.0320(6) 0.0354(7) 0.0035(5) 0.0117(5) 0.0156(5)
C9 0.0276(5) 0.0269(5) 0.0239(5) 0.0019(4) 0.0056(4) 0.0139(4)
N10 0.0266(5) 0.0256(5) 0.0245(5) 0.0033(4) 0.0048(4) 0.0108(4)
C11 0.0314(6) 0.0263(6) 0.0285(6) 0.0059(5) 0.0060(5) 0.0129(5)
C12 0.0314(6) 0.0287(6) 0.0230(5) 0.0069(4) 0.0051(5) 0.0125(5)
C13 0.0349(7) 0.0364(7) 0.0352(7) 0.0043(5) 0.0080(5) 0.0161(5)
C14 0.0301(6) 0.0455(8) 0.0441(8) 0.0078(6) 0.0085(6) 0.0126(6)
C15 0.0365(7) 0.0372(7) 0.0337(7) 0.0045(5) 0.0035(5) 0.0052(5)
C16 0.0439(7) 0.0338(7) 0.0306(6) -0.0004(5) 0.0069(6) 0.0117(6)
C17 0.0331(6) 0.0348(6) 0.0284(6) 0.0028(5) 0.0067(5) 0.0136(5)
C18 0.0296(6) 0.0299(6) 0.0306(6) -0.0004(5) 0.0042(5) 0.0079(5)
C19 0.0265(6) 0.0309(6) 0.0338(6) 0.0057(5) 0.0043(5) 0.0116(5)
C20 0.0363(7) 0.0344(7) 0.0407(7) 0.0062(5) 0.0131(6) 0.0128(5)
C21 0.0394(7) 0.0515(8) 0.0433(8) 0.0103(6) 0.0166(6) 0.0208(6)
C22 0.0375(7) 0.0579(9) 0.0502(9) 0.0245(7) 0.0180(6) 0.0162(7)
C23 0.0452(8) 0.0401(8) 0.0575(10) 0.0183(7) 0.0126(7) 0.0067(6)
C24 0.0384(7) 0.0308(7) 0.0445(8) 0.0061(6) 0.0063(6) 0.0095(5)
C25 0.0307(6) 0.0300(6) 0.0260(6) 0.0033(5) 0.0077(5) 0.0161(5)
O26 0.0304(4) 0.0319(4) 0.0305(4) -0.0013(3) 0.0061(3) 0.0176(4)
C27 0.0346(6) 0.0317(6) 0.0363(7) -0.0025(5) 0.0104(5) 0.0188(5)
C28 0.0443(8) 0.0421(7) 0.0404(7) -0.0011(6) 0.0181(6) 0.0176(6)
C29 0.0506(8) 0.0302(7) 0.0533(9) 0.0023(6) 0.0185(7) 0.0165(6)
C30 0.0469(8) 0.0583(9) 0.0528(9) -0.0048(7) 0.0072(7) 0.0367(8)
O31 0.0408(5) 0.0502(6) 0.0296(5) -0.0061(4) 0.0004(4) 0.0279(5)

loop_
_atom_type_symbol
_atom_type_scat_dispersion_real
_atom_type_scat_dispersion_imag
_atom_type_scat_Cromer_Mann_a1
_atom_type_scat_Cromer_Mann_b1
_atom_type_scat_Cromer_Mann_a2
_atom_type_scat_Cromer_Mann_b2
_atom_type_scat_Cromer_Mann_a3
_atom_type_scat_Cromer_Mann_b3
_atom_type_scat_Cromer_Mann_a4
_atom_type_scat_Cromer_Mann_b4
_atom_type_scat_Cromer_Mann_c
_atom_type_scat_source
C 0.0181 0.0091 2.3100 20.8439 1.0200 10.2075 1.5886 0.5687 0.8650 51.6512 0.2156 'International Tables Vol C 4.2.6.8 and 6.1.1.4'
H 0.0000 0.0000 0.4930 10.5109 0.3229 26.1257 0.1402 3.1424 0.0408 57.7998 0.0030 'International Tables Vol C 4.2.6.8 and 6.1.1.4'
N 0.0311 0.0180 12.2126 0.0057 3.1322 9.8933 2.0125 28.9975 1.1663 0.5826 -11.5290 'International Tables Vol C 4.2.6.8 and 6.1.1.4'
O 0.0492 0.0322 3.0485 13.2771 2.2868 5.7011 1.5463 0.3239 0.8670 32.9089 0.2508 'International Tables Vol C 4.2.6.8 and 6.1.1.4'
F 0.0727 0.0534 3.5392 10.2825 2.6412 4.2944 1.5170 0.2615 1.0243 26.1476 0.2776 'International Tables Vol C 4.2.6.8 and 6.1.1.4'

loop_
_geom_angle_atom_site_label_1
_geom_angle_atom_site_label_2
_geom_angle_atom_site_label_3
_geom_angle
_geom_angle_publ_flag
F1 C2 C3 109.32(10) yes
F1 C2 C9 105.91(9) yes
C3 C2 C9 112.99(10) yes
F1 C2 H21 106.4 no
C3 C2 H21 110.9 no
C9 C2 H21 111.0 no
C2 C3 C4 120.75(11) yes
C2 C3 C8 119.97(11) yes
C4 C3 C8 119.27(12) yes
C3 C4 C5 120.31(13) yes
C3 C4 H41 119.2 no
C5 C4 H41 120.5 no
C4 C5 C6 120.04(13) yes
C4 C5 H51 120.0 no
C6 C5 H51 119.9 no
C5 C6 C7 120.05(13) yes
C5 C6 H61 119.4 no
C7 C6 H61 120.5 no
C6 C7 C8 119.89(13) yes
C6 C7 H71 120.4 no
C8 C7 H71 119.7 no
C7 C8 C3 120.43(13) yes
C7 C8 H81 119.9 no
C3 C8 H81 119.7 no
C2 C9 N10 110.63(9) yes
C2 C9 C25 110.16(9) yes
N10 C9 C25 111.81(9) yes
C2 C9 H91 108.3 no
N10 C9 H91 106.9 no
C25 C9 H91 108.8 no
C9 N10 C11 112.93(9) yes
C9 N10 C18 113.78(9) yes
C11 N10 C18 110.61(9) yes
N10 C11 C12 112.19(10) yes
N10 C11 H111 108.6 no
C12 C11 H111 110.4 no
N10 C11 H112 106.4 no
C12 C11 H112 107.8 no
H111 C11 H112 111.3 no
C11 C12 C13 120.59(11) yes
C11 C12 C17 120.66(11) yes
C13 C12 C17 118.73(12) yes
C12 C13 C14 120.44(13) yes
C12 C13 H131 118.4 no
C14 C13 H131 121.1 no
C13 C14 C15 120.52(13) yes
C13 C14 H141 119.9 no
C15 C14 H141 119.6 no
C14 C15 C16 119.35(13) yes
C14 C15 H151 121.3 no
C16 C15 H151 119.3 no
C15 C16 C17 120.40(13) yes
C15 C16 H161 119.6 no
C17 C16 H161 120.0 no
C12 C17 C16 120.54(12) yes
C12 C17 H171 118.9 no
C16 C17 H171 120.6 no
N10 C18 C19 112.49(10) yes
N10 C18 H181 110.0 no
C19 C18 H181 109.3 no
N10 C18 H182 107.4 no
C19 C18 H182 108.7 no
H181 C18 H182 108.9 no
C18 C19 C20 122.39(11) yes
C18 C19 C24 119.07(12) yes
C20 C19 C24 118.53(13) yes
C19 C20 C21 120.61(13) yes
C19 C20 H201 118.6 no
C21 C20 H201 120.8 no
C20 C21 C22 120.21(15) yes
C20 C21 H211 120.3 no
C22 C21 H211 119.5 no
C21 C22 C23 119.52(14) yes
C21 C22 H221 119.9 no
C23 C22 H221 120.5 no
C22 C23 C24 120.27(14) yes
C22 C23 H231 119.6 no
C24 C23 H231 120.1 no
C19 C24 C23 120.85(14) yes
C19 C24 H241 118.1 no
C23 C24 H241 121.0 no
C9 C25 O26 109.79(10) yes
C9 C25 O31 124.48(10) yes
O26 C25 O31 125.63(11) yes
C25 O26 C27 120.90(9) yes
O26 C27 C28 109.87(10) yes
O26 C27 C29 109.72(10) yes
C28 C27 C29 112.66(12) yes
O26 C27 C30 101.62(10) yes
C28 C27 C30 111.32(12) yes
C29 C27 C30 111.09(13) yes
C27 C28 H281 107.4 no
C27 C28 H282 109.3 no
H281 C28 H282 109.4 no
C27 C28 H283 109.7 no
H281 C28 H283 107.8 no
H282 C28 H283 113.0 no
C27 C29 H292 107.2 no
C27 C29 H291 109.9 no
H292 C29 H291 109.7 no
C27 C29 H293 109.5 no
H292 C29 H293 110.2 no
H291 C29 H293 110.3 no
C27 C30 H302 107.3 no
C27 C30 H301 109.2 no
H302 C30 H301 109.7 no
C27 C30 H303 110.1 no
H302 C30 H303 109.0 no
H301 C30 H303 111.4 no

loop_
_geom_bond_atom_site_label_1
_geom_bond_atom_site_label_2
_geom_bond_distance
_geom_bond_publ_flag
F1 C2 1.4076(14) yes
C2 C3 1.5040(16) yes
C2 C9 1.5303(15) yes
C2 H21 1.017 no
C3 C4 1.3887(18) yes
C3 C8 1.3852(18) yes
C4 C5 1.392(2) yes
C4 H41 0.980 no
C5 C6 1.379(2) yes
C5 H51 0.975 no
C6 C7 1.385(2) yes
C6 H61 0.973 no
C7 C8 1.3917(19) yes
C7 H71 0.965 no
C8 H81 0.974 no
C9 N10 1.4683(15) yes
C9 C25 1.5361(15) yes
C9 H91 1.013 no
N10 C11 1.4728(14) yes
N10 C18 1.4705(15) yes
C11 C12 1.5062(17) yes
C11 H111 1.015 no
C11 H112 1.008 no
C12 C13 1.3899(18) yes
C12 C17 1.3949(17) yes
C13 C14 1.3917(19) yes
C13 H131 0.958 no
C14 C15 1.383(2) yes
C14 H141 0.993 no
C15 C16 1.385(2) yes
C15 H151 0.971 no
C16 C17 1.3887(19) yes
C16 H161 0.959 no
C17 H171 0.977 no
C18 C19 1.5093(17) yes
C18 H181 1.008 no
C18 H182 0.993 no
C19 C20 1.3919(19) yes
C19 C24 1.3925(18) yes
C20 C21 1.3887(19) yes
C20 H201 0.965 no
C21 C22 1.387(2) yes
C21 H211 0.973 no
C22 C23 1.383(3) yes
C22 H221 0.968 no
C23 C24 1.384(2) yes
C23 H231 0.971 no
C24 H241 0.981 no
C25 O26 1.3404(14) yes
C25 O31 1.2011(15) yes
O26 C27 1.4876(14) yes
C27 C28 1.519(2) yes
C27 C29 1.5190(19) yes
C27 C30 1.5207(18) yes
C28 H281 0.983 no
C28 H282 0.989 no
C28 H283 1.000 no
C29 H292 0.974 no
C29 H291 0.983 no
C29 H293 1.004 no
C30 H302 0.965 no
C30 H301 0.975 no
C30 H303 0.973 no
